data_1558064
loop_
_publ_author_name
'Zhang, Wen-Ying'
'Banerjee, Samya'
'Hughes, George M.'
'Bridgewater, Hannah E.'
'Song, Ji-Inn'
'Breeze, Ben G.'
'Clarkson, Guy J.'
'Coverdale, James P. C.'
'Sanchez-Cano, Carlos'
'Ponte, Fortuna'
'Sicilia, Emilia'
'Sadler, Peter J.'

_publ_section_title
;
 Ligand-centred redox activation of inert organoiridium anticancer
 catalysts
;
_journal_issue 21
_journal_name_full 'Chemical Science'
_journal_page_first 5466
_journal_page_last 5480
_journal_paper_doi 10.1039/D0SC00897D
_journal_volume 11
_journal_year 2020
_chemical_formula_moiety 'C21 H24 I Ir N3 O, I, C H4 O'
_chemical_formula_sum 'C22 H28 I2 Ir N3 O2'
_chemical_formula_weight 812.47
_space_group_crystal_system monoclinic
_space_group_IT_number 14
_space_group_name_Hall '-P 2yn'
_space_group_name_H-M_alt 'P 1 21/n 1'
_atom_sites_solution_hydrogens geom
_atom_sites_solution_primary dual
_audit_creation_date 2017-06-15
_audit_creation_method
;
Olex2 1.2
(compiled 2017.03.28 svn.r3405 for OlexSys, GUI svn.r5337)
;
_audit_update_record
;
2018-08-08 deposited with the CCDC.	2020-04-21 downloaded from the CCDC.
;
_cell_angle_alpha 90
_cell_angle_beta 91.3644(12)
_cell_angle_gamma 90
_cell_formula_units_Z 4
_cell_length_a 9.29339(12)
_cell_length_b 13.27724(15)
_cell_length_c 20.1881(3)
_cell_measurement_reflns_used 28091
_cell_measurement_temperature 150(2)
_cell_measurement_theta_max 30.6600
_cell_measurement_theta_min 3.2170
_cell_volume 2490.31(6)
_computing_cell_refinement 'CrysAlisPro 1.171.38.43f (Rigaku OD, 2015)'
_computing_data_collection 'CrysAlisPro 1.171.38.43f (Rigaku OD, 2015)'
_computing_data_reduction 'CrysAlisPro 1.171.38.43f (Rigaku OD, 2015)'
_computing_molecular_graphics 'Olex2 (Dolomanov et al., 2009)'
_computing_publication_material 'Olex2 (Dolomanov et al., 2009)'
_computing_structure_refinement 'ShelXL (Sheldrick, 2015)'
_computing_structure_solution 'ShelXT (Sheldrick, 2015)'
_diffrn_ambient_environment N~2~
_diffrn_ambient_temperature 150(2)
_diffrn_detector 'CCD plate'
_diffrn_detector_area_resol_mean 5.3046
_diffrn_detector_type AtlasS2
_diffrn_measured_fraction_theta_full 0.999
_diffrn_measured_fraction_theta_max 0.931
_diffrn_measurement_details
;
List of Runs (angles in degrees, time in seconds):

  # Type    Start    End  Width  t~exp~   \w     \q     \k     \f   Frames
#--------------------------------------------------------------------------
  1  \w    -20.00  27.00   1.00    5.00    --  -14.18 -99.00-150.00   47
  2  \w     -9.00  90.00   1.00    5.00    --   15.28  37.00-180.00   99
  3  \w    -13.00  88.00   1.00    5.00    --   15.28  57.00  30.00  101
  4  \w    -17.00  91.00   1.00    5.00    --   15.28  77.00 150.00  108
  5  \w    -58.00  43.00   1.00    5.00    --   15.28 -57.00-120.00  101
  6  \w   -101.00 -55.00   1.00    5.00    --  -14.18 178.00-150.00   46
  7  \w    -13.00  88.00   1.00    5.00    --   15.28  57.00 -90.00  101
  8  \w     35.00 104.00   1.00    5.00    --   15.28 178.00-120.00   69
  9  \w    -61.00  48.00   1.00    5.00    --   15.28 -77.00 150.00  109
 10  \w    -20.00  56.00   1.00    5.00    --   15.28 -99.00  60.00   76
 11  \w    -20.00  35.00   1.00    5.00    --   15.28 -99.00   0.00   55
;
_diffrn_measurement_device 'four-circle diffractometer'
_diffrn_measurement_device_type 'SuperNova, Dual, Cu at zero, AtlasS2'
_diffrn_measurement_method '\w scans'
_diffrn_orient_matrix_type 'CrysAlisPro convention (1999,Acta A55,543-557)'
_diffrn_orient_matrix_UB_11 -0.0235945000
_diffrn_orient_matrix_UB_12 0.0377248000
_diffrn_orient_matrix_UB_13 -0.0226451000
_diffrn_orient_matrix_UB_21 0.0725742000
_diffrn_orient_matrix_UB_22 0.0132049000
_diffrn_orient_matrix_UB_23 -0.0057837000
_diffrn_orient_matrix_UB_31 0.0019320000
_diffrn_orient_matrix_UB_32 -0.0354534000
_diffrn_orient_matrix_UB_33 -0.0262467000
_diffrn_radiation_monochromator mirror
_diffrn_radiation_probe x-ray
_diffrn_radiation_type MoK\a
_diffrn_radiation_wavelength 0.71073
_diffrn_reflns_av_R_equivalents 0.0416
_diffrn_reflns_av_unetI/netI 0.0254
_diffrn_reflns_Laue_measured_fraction_full 0.999
_diffrn_reflns_Laue_measured_fraction_max 0.931
_diffrn_reflns_limit_h_max 13
_diffrn_reflns_limit_h_min -13
_diffrn_reflns_limit_k_max 18
_diffrn_reflns_limit_k_min -18
_diffrn_reflns_limit_l_max 28
_diffrn_reflns_limit_l_min -28
_diffrn_reflns_number 64660
_diffrn_reflns_point_group_measured_fraction_full 0.999
_diffrn_reflns_point_group_measured_fraction_max 0.931
_diffrn_reflns_theta_full 25.242
_diffrn_reflns_theta_max 31.131
_diffrn_reflns_theta_min 2.435
_diffrn_source 'micro-focus sealed X-ray tube'
_diffrn_source_type 'SuperNova (Mo) X-ray Source'
_exptl_absorpt_coefficient_mu 7.863
_exptl_absorpt_correction_T_max 1.00000
_exptl_absorpt_correction_T_min 0.69151
_exptl_absorpt_correction_type multi-scan
_exptl_absorpt_process_details
;
CrysAlisPro 1.171.38.43f (Rigaku Oxford Diffraction, 2015)
Empirical absorption correction using spherical harmonics,
 implemented in SCALE3 ABSPACK scaling algorithm.
;
_exptl_crystal_colour brown
_exptl_crystal_colour_primary brown
_exptl_crystal_density_diffrn 2.167
_exptl_crystal_description block
_exptl_crystal_F_000 1520
_exptl_crystal_size_max 0.16
_exptl_crystal_size_mid 0.08
_exptl_crystal_size_min 0.08
_refine_diff_density_max 0.569
_refine_diff_density_min -0.898
_refine_diff_density_rms 0.126
_refine_ls_extinction_method none
_refine_ls_goodness_of_fit_ref 1.093
_refine_ls_hydrogen_treatment constr
_refine_ls_matrix_type full
_refine_ls_number_parameters 279
_refine_ls_number_reflns 7479
_refine_ls_number_restraints 0
_refine_ls_restrained_S_all 1.093
_refine_ls_R_factor_all 0.0273
_refine_ls_R_factor_gt 0.0208
_refine_ls_shift/su_max 0.002
_refine_ls_shift/su_mean 0.000
_refine_ls_structure_factor_coef Fsqd
_refine_ls_weighting_details 'w=1/[\s^2^(Fo^2^)+(0.0125P)^2^+1.1630P] where P=(Fo^2^+2Fc^2^)/3'
_refine_ls_weighting_scheme calc
_refine_ls_wR_factor_gt 0.0381
_refine_ls_wR_factor_ref 0.0398
_reflns_Friedel_coverage 0.000
_reflns_number_gt 6650
_reflns_number_total 7479
_reflns_threshold_expression 'I > 2\s(I)'
_cod_data_source_file d0sc00897d2.cif
_cod_data_source_block gh9
_cod_depositor_comments
;Adding full bibliography for 1558064--1558071.cif.

 Adding full bibliography for 1558064--1558071.cif.
;
_cod_database_code 1558064
_shelx_shelxl_version_number 2014/7
_chemical_oxdiff_formula 'C20 H20 N2 O2 I Ir'
_shelx_space_group_comment
;
The symmetry employed for this shelxl refinement is uniquely defined
by the following loop, which should always be used as a source of
symmetry information in preference to the above space-group names.
They are only intended as comments.
;
_reflns_odcompleteness_completeness 99.91
_reflns_odcompleteness_iscentric 1
_reflns_odcompleteness_theta 28.02
_olex2_refinement_description
;
1. Fixed Uiso
 At 1.2 times of:
  All C(H) groups
 At 1.5 times of:
  All C(H,H,H) groups, All O(H) groups
2.a Aromatic/amide H refined with riding coordinates:
 C2(H2), C3(H3), C4(H4), C5(H5), C10(H10), C11(H11), C13(H13), C14(H14)
2.b Idealised Me refined as rotating group:
 C20(H20A,H20B,H20C), C21(H21A,H21B,H21C), C22(H22A,H22B,H22C), C23(H23A,H23B,
 H23C), C24(H24A,H24B,H24C), C26(H26A,H26B,H26C)
2.c Idealised tetrahedral OH refined as rotating group:
 O12(H12), O25(H25)
;
_olex2_submission_special_instructions 'No special instructions were received'
_oxdiff_exptl_absorpt_empirical_details
;
Empirical correction (ABSPACK) includes:
- Absorption correction using spherical harmonics
- Frame scaling
;
_oxdiff_exptl_absorpt_empirical_full_max 1.708
_oxdiff_exptl_absorpt_empirical_full_min 0.692

loop_
_space_group_symop_operation_xyz
'x, y, z'
'-x+1/2, y+1/2, -z+1/2'
'-x, -y, -z'
'x-1/2, -y-1/2, z-1/2'

loop_
_atom_site_label
_atom_site_type_symbol
_atom_site_fract_x
_atom_site_fract_y
_atom_site_fract_z
_atom_site_U_iso_or_equiv
_atom_site_adp_type
_atom_site_occupancy
_atom_site_site_symmetry_order
_atom_site_calc_flag
_atom_site_refinement_flags_posn
_atom_site_refinement_flags_adp
_atom_site_refinement_flags_occupancy
_atom_site_disorder_assembly
_atom_site_disorder_group
Ir1 Ir 0.59618(2) 0.25513(2) 0.33910(2) 0.01405(3) Uani 1 1 d . . . . .
N1 N 0.6310(2) 0.33918(14) 0.42493(9) 0.0176(4) Uani 1 1 d . . . . .
C2 C 0.5555(3) 0.33661(18) 0.48066(12) 0.0240(5) Uani 1 1 d . . . . .
H2 H 0.4759 0.2921 0.4835 0.029 Uiso 1 1 calc R . . . .
I1 I 0.41423(2) 0.40335(2) 0.30308(2) 0.01839(4) Uani 1 1 d . . . . .
C3 C 0.5916(3) 0.39809(19) 0.53449(13) 0.0288(6) Uani 1 1 d . . . . .
H3 H 0.5389 0.3934 0.5741 0.035 Uiso 1 1 calc R . . . .
C4 C 0.7035(3) 0.4657(2) 0.53033(13) 0.0308(6) Uani 1 1 d . . . . .
H4 H 0.7278 0.5084 0.5667 0.037 Uiso 1 1 calc R . . . .
C5 C 0.7797(3) 0.47061(19) 0.47252(13) 0.0269(6) Uani 1 1 d . . . . .
H5 H 0.8566 0.5170 0.4680 0.032 Uiso 1 1 calc R . . . .
C6 C 0.7409(3) 0.40595(17) 0.42120(12) 0.0202(5) Uani 1 1 d . . . . .
N7 N 0.8153(2) 0.40976(14) 0.36261(10) 0.0203(4) Uani 1 1 d . . . . .
N8 N 0.76494(19) 0.34849(13) 0.31887(9) 0.0158(4) Uani 1 1 d . . . . .
C9 C 0.8436(2) 0.34747(16) 0.25901(11) 0.0163(4) Uani 1 1 d . . . . .
C10 C 0.9924(2) 0.35863(17) 0.26095(12) 0.0191(5) Uani 1 1 d . . . . .
H10 H 1.0422 0.3698 0.3019 0.023 Uiso 1 1 calc R . . . .
C11 C 1.0671(2) 0.35327(17) 0.20284(12) 0.0201(5) Uani 1 1 d . . . . .
H11 H 1.1689 0.3600 0.2039 0.024 Uiso 1 1 calc R . . . .
C12 C 0.9938(2) 0.33803(17) 0.14232(12) 0.0188(5) Uani 1 1 d . . . . .
O12 O 1.06296(18) 0.33185(14) 0.08459(8) 0.0252(4) Uani 1 1 d . . . . .
H12 H 1.1522 0.3315 0.0921 0.038 Uiso 1 1 calc GR . . . .
C13 C 0.8445(3) 0.32779(17) 0.14066(12) 0.0206(5) Uani 1 1 d . . . . .
H13 H 0.7944 0.3178 0.0996 0.025 Uiso 1 1 calc R . . . .
C14 C 0.7696(2) 0.33223(17) 0.19899(12) 0.0187(5) Uani 1 1 d . . . . .
H14 H 0.6679 0.3249 0.1981 0.022 Uiso 1 1 calc R . . . .
C15 C 0.4397(3) 0.13478(16) 0.31140(12) 0.0199(5) Uani 1 1 d . . . . .
C16 C 0.5574(3) 0.13630(16) 0.26510(12) 0.0220(5) Uani 1 1 d . . . . .
C17 C 0.6872(3) 0.11469(16) 0.30262(12) 0.0214(5) Uani 1 1 d . . . . .
C18 C 0.6516(2) 0.10412(16) 0.37115(12) 0.0178(5) Uani 1 1 d . . . . .
C19 C 0.4970(2) 0.11516(16) 0.37563(12) 0.0179(5) Uani 1 1 d . . . . .
C20 C 0.4119(3) 0.09781(18) 0.43677(13) 0.0245(5) Uani 1 1 d . . . . .
H20A H 0.4705 0.1159 0.4760 0.037 Uiso 1 1 calc GR . . . .
H20B H 0.3846 0.0266 0.4393 0.037 Uiso 1 1 calc GR . . . .
H20C H 0.3249 0.1395 0.4350 0.037 Uiso 1 1 calc GR . . . .
C21 C 0.7508(3) 0.07768(19) 0.42765(13) 0.0256(5) Uani 1 1 d . . . . .
H21A H 0.8490 0.0984 0.4173 0.038 Uiso 1 1 calc GR . . . .
H21B H 0.7485 0.0047 0.4350 0.038 Uiso 1 1 calc GR . . . .
H21C H 0.7202 0.1125 0.4677 0.038 Uiso 1 1 calc GR . . . .
C22 C 0.8347(3) 0.10182(19) 0.27591(14) 0.0310(6) Uani 1 1 d . . . . .
H22A H 0.8400 0.1357 0.2329 0.046 Uiso 1 1 calc GR . . . .
H22B H 0.8551 0.0299 0.2705 0.046 Uiso 1 1 calc GR . . . .
H22C H 0.9056 0.1314 0.3069 0.046 Uiso 1 1 calc GR . . . .
C23 C 0.5360(3) 0.1399(2) 0.19129(12) 0.0333(6) Uani 1 1 d . . . . .
H23A H 0.4743 0.1972 0.1793 0.050 Uiso 1 1 calc GR . . . .
H23B H 0.4904 0.0773 0.1760 0.050 Uiso 1 1 calc GR . . . .
H23C H 0.6295 0.1475 0.1704 0.050 Uiso 1 1 calc GR . . . .
C24 C 0.2840(3) 0.14502(19) 0.29278(14) 0.0290(6) Uani 1 1 d . . . . .
H24A H 0.2326 0.1751 0.3297 0.044 Uiso 1 1 calc GR . . . .
H24B H 0.2437 0.0784 0.2828 0.044 Uiso 1 1 calc GR . . . .
H24C H 0.2736 0.1883 0.2536 0.044 Uiso 1 1 calc GR . . . .
I2 I 0.07474(2) 0.26663(2) 0.47489(2) 0.03150(5) Uani 1 1 d . . . . .
O25 O 0.84724(19) 0.16859(15) 0.59135(10) 0.0338(5) Uani 1 1 d . . . . .
H25 H 0.8890 0.2047 0.5636 0.051 Uiso 1 1 calc GR . . . .
C26 C 0.9202(3) 0.0746(2) 0.59771(14) 0.0353(6) Uani 1 1 d . . . . .
H26A H 0.9137 0.0383 0.5555 0.053 Uiso 1 1 calc GR . . . .
H26B H 0.8754 0.0343 0.6323 0.053 Uiso 1 1 calc GR . . . .
H26C H 1.0215 0.0865 0.6097 0.053 Uiso 1 1 calc GR . . . .

loop_
_atom_site_aniso_label
_atom_site_aniso_U_11
_atom_site_aniso_U_22
_atom_site_aniso_U_33
_atom_site_aniso_U_23
_atom_site_aniso_U_13
_atom_site_aniso_U_12
Ir1 0.01641(5) 0.01205(4) 0.01366(5) -0.00096(3) -0.00023(3) 0.00054(3)
N1 0.0224(10) 0.0151(9) 0.0151(10) -0.0011(7) -0.0006(8) 0.0020(8)
C2 0.0319(14) 0.0191(12) 0.0210(13) 0.0000(9) 0.0023(10) 0.0016(10)
I1 0.01743(7) 0.01709(7) 0.02058(8) 0.00102(6) -0.00098(5) 0.00240(6)
C3 0.0399(15) 0.0273(13) 0.0193(14) -0.0023(10) 0.0027(11) 0.0057(12)
C4 0.0377(15) 0.0322(14) 0.0222(14) -0.0125(11) -0.0040(11) 0.0087(12)
C5 0.0250(12) 0.0275(13) 0.0281(15) -0.0102(11) -0.0039(10) -0.0006(11)
C6 0.0211(11) 0.0207(11) 0.0186(12) -0.0028(9) -0.0022(9) 0.0025(9)
N7 0.0209(10) 0.0181(10) 0.0217(11) -0.0061(8) -0.0018(8) -0.0006(8)
N8 0.0162(9) 0.0153(9) 0.0159(10) -0.0010(7) -0.0021(7) 0.0007(7)
C9 0.0191(11) 0.0133(10) 0.0166(12) -0.0007(8) 0.0013(9) 0.0001(9)
C10 0.0181(11) 0.0217(12) 0.0175(12) -0.0022(9) -0.0029(9) -0.0016(9)
C11 0.0168(11) 0.0231(12) 0.0205(13) -0.0014(9) 0.0002(9) -0.0014(9)
C12 0.0217(11) 0.0170(11) 0.0178(12) 0.0013(9) 0.0014(9) 0.0020(9)
O12 0.0226(9) 0.0353(10) 0.0179(9) -0.0022(7) 0.0032(7) -0.0016(8)
C13 0.0221(12) 0.0217(12) 0.0177(12) 0.0007(9) -0.0050(9) 0.0006(9)
C14 0.0158(11) 0.0186(11) 0.0218(13) 0.0008(9) -0.0005(9) -0.0018(9)
C15 0.0245(12) 0.0114(10) 0.0234(13) -0.0008(9) -0.0041(10) -0.0025(9)
C16 0.0343(14) 0.0115(10) 0.0200(13) -0.0025(9) -0.0008(10) -0.0015(10)
C17 0.0283(12) 0.0098(10) 0.0264(14) -0.0034(9) 0.0052(10) 0.0014(9)
C18 0.0208(11) 0.0098(10) 0.0227(13) 0.0011(8) -0.0016(9) 0.0010(9)
C19 0.0203(11) 0.0106(10) 0.0227(13) 0.0001(8) 0.0000(9) -0.0006(9)
C20 0.0246(12) 0.0226(12) 0.0265(14) 0.0026(10) 0.0050(10) -0.0022(10)
C21 0.0253(12) 0.0215(12) 0.0297(15) 0.0043(10) -0.0051(10) 0.0028(10)
C22 0.0362(15) 0.0194(12) 0.0380(17) 0.0025(11) 0.0166(12) 0.0075(11)
C23 0.0590(19) 0.0236(13) 0.0172(14) -0.0043(10) -0.0039(12) -0.0062(13)
C24 0.0272(13) 0.0230(13) 0.0362(16) 0.0018(11) -0.0117(11) -0.0047(11)
I2 0.02442(9) 0.02921(9) 0.04105(12) -0.00097(7) 0.00438(8) -0.00058(7)
O25 0.0268(10) 0.0412(12) 0.0336(12) 0.0030(9) 0.0074(8) 0.0007(9)
C26 0.0289(14) 0.0432(17) 0.0336(17) 0.0036(13) -0.0017(12) 0.0019(13)

loop_
_atom_type_symbol
_atom_type_description
_atom_type_scat_dispersion_real
_atom_type_scat_dispersion_imag
_atom_type_scat_source
C C 0.0033 0.0016 'International Tables Vol C Tables 4.2.6.8 and 6.1.1.4'
H H 0.0000 0.0000 'International Tables Vol C Tables 4.2.6.8 and 6.1.1.4'
I I -0.4742 1.8119 'International Tables Vol C Tables 4.2.6.8 and 6.1.1.4'
Ir Ir -1.4442 7.9887 'International Tables Vol C Tables 4.2.6.8 and 6.1.1.4'
N N 0.0061 0.0033 'International Tables Vol C Tables 4.2.6.8 and 6.1.1.4'
O O 0.0106 0.0060 'International Tables Vol C Tables 4.2.6.8 and 6.1.1.4'

loop_
_geom_angle_atom_site_label_1
_geom_angle_atom_site_label_2
_geom_angle_atom_site_label_3
_geom_angle
_geom_angle_site_symmetry_1
_geom_angle_site_symmetry_3
_geom_angle_publ_flag
N1 Ir1 I1 85.23(5) . . ?
N1 Ir1 C15 133.10(8) . . ?
N1 Ir1 C16 166.34(8) . . ?
N1 Ir1 C17 133.28(8) . . ?
N1 Ir1 C18 102.51(8) . . ?
N1 Ir1 C19 103.37(8) . . ?
N8 Ir1 N1 74.72(7) . . ?
N8 Ir1 I1 89.01(5) . . ?
N8 Ir1 C15 152.18(8) . . ?
N8 Ir1 C16 114.40(8) . . ?
N8 Ir1 C17 98.34(8) . . ?
N8 Ir1 C18 116.25(8) . . ?
N8 Ir1 C19 154.62(8) . . ?
C15 Ir1 I1 93.14(6) . . ?
C16 Ir1 I1 104.50(6) . . ?
C16 Ir1 C15 38.46(9) . . ?
C16 Ir1 C19 63.89(9) . . ?
C17 Ir1 I1 141.42(7) . . ?
C17 Ir1 C15 63.73(9) . . ?
C17 Ir1 C16 38.33(9) . . ?
C17 Ir1 C19 64.03(9) . . ?
C18 Ir1 I1 154.67(6) . . ?
C18 Ir1 C15 63.83(8) . . ?
C18 Ir1 C16 64.67(9) . . ?
C18 Ir1 C17 38.60(9) . . ?
C18 Ir1 C19 38.67(8) . . ?
C19 Ir1 I1 116.24(6) . . ?
C19 Ir1 C15 37.21(8) . . ?
C2 N1 Ir1 127.67(16) . . ?
C2 N1 C6 118.3(2) . . ?
C6 N1 Ir1 114.03(15) . . ?
N1 C2 H2 119.4 . . ?
N1 C2 C3 121.2(2) . . ?
C3 C2 H2 119.4 . . ?
C2 C3 H3 119.9 . . ?
C4 C3 C2 120.1(2) . . ?
C4 C3 H3 119.9 . . ?
C3 C4 H4 120.5 . . ?
C3 C4 C5 119.0(2) . . ?
C5 C4 H4 120.5 . . ?
C4 C5 H5 120.9 . . ?
C4 C5 C6 118.2(2) . . ?
C6 C5 H5 120.9 . . ?
N1 C6 C5 123.1(2) . . ?
N1 C6 N7 117.6(2) . . ?
N7 C6 C5 119.3(2) . . ?
N8 N7 C6 112.58(19) . . ?
N7 N8 Ir1 121.05(15) . . ?
N7 N8 C9 113.82(18) . . ?
C9 N8 Ir1 124.97(14) . . ?
C10 C9 N8 120.3(2) . . ?
C10 C9 C14 120.6(2) . . ?
C14 C9 N8 119.06(19) . . ?
C9 C10 H10 120.3 . . ?
C11 C10 C9 119.4(2) . . ?
C11 C10 H10 120.3 . . ?
C10 C11 H11 119.8 . . ?
C10 C11 C12 120.4(2) . . ?
C12 C11 H11 119.8 . . ?
O12 C12 C11 122.2(2) . . ?
O12 C12 C13 117.9(2) . . ?
C13 C12 C11 119.9(2) . . ?
C12 O12 H12 109.5 . . ?
C12 C13 H13 120.1 . . ?
C14 C13 C12 119.7(2) . . ?
C14 C13 H13 120.1 . . ?
C9 C14 H14 120.0 . . ?
C13 C14 C9 119.9(2) . . ?
C13 C14 H14 120.0 . . ?
C16 C15 Ir1 69.78(13) . . ?
C16 C15 C24 125.2(2) . . ?
C19 C15 Ir1 70.85(13) . . ?
C19 C15 C16 108.6(2) . . ?
C19 C15 C24 126.1(2) . . ?
C24 C15 Ir1 128.49(16) . . ?
C15 C16 Ir1 71.76(13) . . ?
C15 C16 C23 123.7(2) . . ?
C17 C16 Ir1 70.32(13) . . ?
C17 C16 C15 107.0(2) . . ?
C17 C16 C23 128.3(2) . . ?
C23 C16 Ir1 131.97(17) . . ?
C16 C17 Ir1 71.36(13) . . ?
C16 C17 C22 126.7(2) . . ?
C18 C17 Ir1 70.04(12) . . ?
C18 C17 C16 108.5(2) . . ?
C18 C17 C22 124.8(2) . . ?
C22 C17 Ir1 125.83(17) . . ?
C17 C18 Ir1 71.36(12) . . ?
C17 C18 C19 107.6(2) . . ?
C17 C18 C21 127.4(2) . . ?
C19 C18 Ir1 72.30(12) . . ?
C19 C18 C21 124.9(2) . . ?
C21 C18 Ir1 125.79(16) . . ?
C15 C19 Ir1 71.93(13) . . ?
C15 C19 C18 108.3(2) . . ?
C15 C19 C20 126.1(2) . . ?
C18 C19 Ir1 69.02(12) . . ?
C18 C19 C20 125.4(2) . . ?
C20 C19 Ir1 129.53(16) . . ?
C19 C20 H20A 109.5 . . ?
C19 C20 H20B 109.5 . . ?
C19 C20 H20C 109.5 . . ?
H20A C20 H20B 109.5 . . ?
H20A C20 H20C 109.5 . . ?
H20B C20 H20C 109.5 . . ?
C18 C21 H21A 109.5 . . ?
C18 C21 H21B 109.5 . . ?
C18 C21 H21C 109.5 . . ?
H21A C21 H21B 109.5 . . ?
H21A C21 H21C 109.5 . . ?
H21B C21 H21C 109.5 . . ?
C17 C22 H22A 109.5 . . ?
C17 C22 H22B 109.5 . . ?
C17 C22 H22C 109.5 . . ?
H22A C22 H22B 109.5 . . ?
H22A C22 H22C 109.5 . . ?
H22B C22 H22C 109.5 . . ?
C16 C23 H23A 109.5 . . ?
C16 C23 H23B 109.5 . . ?
C16 C23 H23C 109.5 . . ?
H23A C23 H23B 109.5 . . ?
H23A C23 H23C 109.5 . . ?
H23B C23 H23C 109.5 . . ?
C15 C24 H24A 109.5 . . ?
C15 C24 H24B 109.5 . . ?
C15 C24 H24C 109.5 . . ?
H24A C24 H24B 109.5 . . ?
H24A C24 H24C 109.5 . . ?
H24B C24 H24C 109.5 . . ?
C26 O25 H25 109.5 . . ?
O25 C26 H26A 109.5 . . ?
O25 C26 H26B 109.5 . . ?
O25 C26 H26C 109.5 . . ?
H26A C26 H26B 109.5 . . ?
H26A C26 H26C 109.5 . . ?
H26B C26 H26C 109.5 . . ?

loop_
_geom_bond_atom_site_label_1
_geom_bond_atom_site_label_2
_geom_bond_distance
_geom_bond_site_symmetry_2
_geom_bond_publ_flag
Ir1 N1 2.0799(19) . ?
Ir1 I1 2.68371(16) . ?
Ir1 N8 2.0479(18) . ?
Ir1 C15 2.223(2) . ?
Ir1 C16 2.197(2) . ?
Ir1 C17 2.183(2) . ?
Ir1 C18 2.165(2) . ?
Ir1 C19 2.209(2) . ?
N1 C2 1.341(3) . ?
N1 C6 1.356(3) . ?
C2 H2 0.9500 . ?
C2 C3 1.394(3) . ?
C3 H3 0.9500 . ?
C3 C4 1.378(4) . ?
C4 H4 0.9500 . ?
C4 C5 1.381(4) . ?
C5 H5 0.9500 . ?
C5 C6 1.387(3) . ?
C6 N7 1.385(3) . ?
N7 N8 1.281(3) . ?
N8 C9 1.427(3) . ?
C9 C10 1.391(3) . ?
C9 C14 1.393(3) . ?
C10 H10 0.9500 . ?
C10 C11 1.379(3) . ?
C11 H11 0.9500 . ?
C11 C12 1.399(3) . ?
C12 O12 1.346(3) . ?
C12 C13 1.394(3) . ?
O12 H12 0.8400 . ?
C13 H13 0.9500 . ?
C13 C14 1.384(3) . ?
C14 H14 0.9500 . ?
C15 C16 1.456(3) . ?
C15 C19 1.414(3) . ?
C15 C24 1.492(3) . ?
C16 C17 1.438(3) . ?
C16 C23 1.499(3) . ?
C17 C18 1.437(3) . ?
C17 C22 1.494(3) . ?
C18 C19 1.449(3) . ?
C18 C21 1.492(3) . ?
C19 C20 1.500(3) . ?
C20 H20A 0.9800 . ?
C20 H20B 0.9800 . ?
C20 H20C 0.9800 . ?
C21 H21A 0.9800 . ?
C21 H21B 0.9800 . ?
C21 H21C 0.9800 . ?
C22 H22A 0.9800 . ?
C22 H22B 0.9800 . ?
C22 H22C 0.9800 . ?
C23 H23A 0.9800 . ?
C23 H23B 0.9800 . ?
C23 H23C 0.9800 . ?
C24 H24A 0.9800 . ?
C24 H24B 0.9800 . ?
C24 H24C 0.9800 . ?
O25 H25 0.8400 . ?
O25 C26 1.425(3) . ?
C26 H26A 0.9800 . ?
C26 H26B 0.9800 . ?
C26 H26C 0.9800 . ?

loop_
_geom_hbond_atom_site_label_D
_geom_hbond_atom_site_label_H
_geom_hbond_atom_site_label_A
_geom_hbond_distance_DH
_geom_hbond_distance_HA
_geom_hbond_distance_DA
_geom_hbond_angle_DHA
_geom_hbond_site_symmetry_A
O12 H12 O25 0.84 1.81 2.642(2) 169.1 4_665
O25 H25 I2 0.84 2.65 3.4537(18) 161.5 1_655
